data_1527079
loop_
_publ_author_name
'Anderson, J.B.'
'Kostiner, E.'
'Ruszala, F.A.'

_publ_section_title
;
 The crystal structure of Ca3 Cu3 (P O4)4
;
_journal_name_full 'Journal of Solid State Chemistry'
_journal_page_first 29
_journal_page_last 34
_journal_volume 39
_journal_year 1981
_chemical_formula_sum 'Ca3 Cu3 O16 P4'
_chemical_name_systematic 'Ca3 Cu3 (P O4)4'
_space_group_IT_number 14
_symmetry_space_group_name_Hall '-P 2yab'
_symmetry_space_group_name_H-M 'P 1 21/a 1'
_cell_angle_alpha 90
_cell_angle_beta 124.08
_cell_angle_gamma 90
_cell_formula_units_Z 2
_cell_length_a 17.619
_cell_length_b 4.8995
_cell_length_c 8.917
_cell_volume 637.553
_citation_journal_id_ASTM JSSCBI
_cod_data_source_file Anderson_JSSCBI_1981_1501.cif
_cod_data_source_block Ca3Cu3O16P4
_cod_original_sg_symbol_Hall '-P 2ybc (z,y,-x)'
_cod_database_code 1527079

loop_
_symmetry_equiv_pos_as_xyz
x,y,z
-x+1/2,y+1/2,-z
-x,-y,-z
x-1/2,-y-1/2,z

loop_
_atom_site_label
_atom_site_type_symbol
_atom_site_fract_x
_atom_site_fract_y
_atom_site_fract_z
_atom_site_occupancy
_atom_site_U_iso_or_equiv
Ca2 Ca+2 0.2645 0.4621 0.7244 1 0.0
O7 O-2 0.3571 0.1733 0.2458 1 0.0
O8 O-2 0.7399 -0.038 0.1529 1 0.0
O6 O-2 0.8543 -0.0725 0.066 1 0.0
P2 P+5 0.8406 0.0148 0.2158 1 0.0
O2 O-2 0.0087 0.5496 0.2531 1 0.0
Ca1 Ca+2 0.5 0 0.5 1 0.0
O1 O-2 0.6799 -0.0946 0.4234 1 0.0
O4 O-2 0.5824 -0.1926 0.0935 1 0.0
O3 O-2 0.6001 0.2883 0.1993 1 0.0
O5 O-2 0.8983 -0.1449 0.3888 1 0.0
Cu2 Cu+2 0.1199 0.4754 0.9431 1 0.0
P1 P+5 0.5939 -0.0083 0.2498 1 0.0
Cu1 Cu+2 0 0 0 1 0.0
